data_1549432
loop_
_publ_author_name
'Omann, Lukas'
'Pudasaini, Bimal'
'Irran, Elisabeth'
'Klare, Hendrik F. T.'
'Baik, Mu-Hyun'
'Oestreich, Martin'

_publ_section_title
;
 Thermodynamic <i>versus</i> kinetic control in substituent redistribution
 reactions of silylium ions steered by the counteranion.
;
_journal_issue 25
_journal_name_full 'Chemical science'
_journal_page_first 5600
_journal_page_last 5607
_journal_paper_doi 10.1039/c8sc01833b
_journal_volume 9
_journal_year 2018
_chemical_absolute_configuration ad
_chemical_formula_moiety 'C13 H25 B11 Br6 Si, C6 H4 Cl2'
_chemical_formula_sum 'C19 H29 B11 Br6 Cl2 Si'
_chemical_formula_weight 954.78
_chemical_properties_physical Air-sensitive,Moisture-sensitive,Hygroscopic,Oxygen-sensitive
_space_group_IT_number 9
_space_group_name_Hall 'C -2yc'
_space_group_name_H-M_alt 'C 1 c 1'
_symmetry_cell_setting monoclinic
_symmetry_space_group_name_Hall 'C -2yc'
_symmetry_space_group_name_H-M 'C 1 c 1'
_atom_sites_solution_hydrogens geom
_atom_sites_solution_primary direct
_atom_sites_solution_secondary difmap
_audit_creation_method 'CrysAlisPro 1.171.38.43c (Rigaku OD, 2015)'
_audit_update_record
;
2018-01-22 deposited with the CCDC.
2018-05-21 downloaded from the CCDC.
;
_cell_angle_alpha 90.00
_cell_angle_beta 100.5518(14)
_cell_angle_gamma 90.00
_cell_formula_units_Z 4
_cell_length_a 10.26054(14)
_cell_length_b 38.4104(6)
_cell_length_c 8.64061(13)
_cell_measurement_reflns_used 5274
_cell_measurement_temperature 150(2)
_cell_measurement_theta_max 73.3700
_cell_measurement_theta_min 4.5150
_cell_volume 3347.78(9)
_computing_cell_refinement 'CrysAlisPro 1.171.38.43c (Rigaku OD, 2015)'
_computing_data_collection 'CrysAlisPro 1.171.38.43c (Rigaku OD, 2015)'
_computing_data_reduction 'CrysAlisPro 1.171.38.43c (Rigaku OD, 2015)'
_computing_structure_refinement 'SHELXL-97 (Sheldrick, 1997)'
_computing_structure_solution 'SHELXS-97 (Sheldrick, 1990)'
_diffrn_ambient_environment N~2~
_diffrn_ambient_temperature 150.00(10)
_diffrn_detector 'CCD plate'
_diffrn_detector_area_resol_mean 10.5435
_diffrn_detector_type Atlas
_diffrn_measured_fraction_theta_full 0.998
_diffrn_measured_fraction_theta_max 0.998
_diffrn_measurement_device 'four-circle diffractometer'
_diffrn_measurement_device_type 'SuperNova, Single source at offset, Atlas'
_diffrn_measurement_method '\w scans'
_diffrn_radiation_monochromator mirror
_diffrn_radiation_probe x-ray
_diffrn_radiation_type 'Cu K\a'
_diffrn_radiation_wavelength 1.54184
_diffrn_reflns_av_R_equivalents 0.0309
_diffrn_reflns_av_sigmaI/netI 0.0298
_diffrn_reflns_limit_h_max 9
_diffrn_reflns_limit_h_min -12
_diffrn_reflns_limit_k_max 45
_diffrn_reflns_limit_k_min -46
_diffrn_reflns_limit_l_max 10
_diffrn_reflns_limit_l_min -9
_diffrn_reflns_number 6169
_diffrn_reflns_theta_full 67.49
_diffrn_reflns_theta_max 67.49
_diffrn_reflns_theta_min 4.53
_diffrn_source 'sealed X-ray tube'
_diffrn_source_type 'SuperNova (Cu) X-ray Source'
_exptl_absorpt_coefficient_mu 10.566
_exptl_absorpt_correction_T_max 0.1949
_exptl_absorpt_correction_T_min 0.0988
_exptl_absorpt_correction_type analytical
_exptl_absorpt_process_details
;
CrysAlisPro, Agilent Technologies,
Version 1.171.37.35 (release 13-08-2014 CrysAlis171 .NET)
(compiled Aug 13 2014,18:06:01)
Analytical numeric absorption correction using a multifaceted crystal
            model based on expressions derived by R.C. Clark & J.S. Reid.
(Clark, R. C. & Reid, J. S. (1995). Acta Cryst. A51, 887-897)
Empirical absorption correction using spherical harmonics,
 implemented in SCALE3 ABSPACK scaling algorithm.
;
_exptl_crystal_colour orange
_exptl_crystal_density_diffrn 1.894
_exptl_crystal_density_method 'not measured'
_exptl_crystal_description block
_exptl_crystal_F_000 1824
_exptl_crystal_recrystallization_method 'Vapour deposition'
_exptl_crystal_size_max 0.41
_exptl_crystal_size_mid 0.29
_exptl_crystal_size_min 0.23
_refine_diff_density_max 1.029
_refine_diff_density_min -1.757
_refine_diff_density_rms 0.194
_refine_ls_abs_structure_details 'Flack H D (1983), Acta Cryst. A39, 876-881'
_refine_ls_abs_structure_Flack 0.07(5)
_refine_ls_extinction_method none
_refine_ls_goodness_of_fit_ref 1.098
_refine_ls_hydrogen_treatment mixed
_refine_ls_matrix_type full
_refine_ls_number_parameters 374
_refine_ls_number_reflns 3859
_refine_ls_number_restraints 8
_refine_ls_restrained_S_all 1.097
_refine_ls_R_factor_all 0.0525
_refine_ls_R_factor_gt 0.0517
_refine_ls_shift/su_max 0.000
_refine_ls_shift/su_mean 0.000
_refine_ls_structure_factor_coef Fsqd
_refine_ls_weighting_details 'calc w=1/[\s^2^(Fo^2^)+(0.0878P)^2^+31.1853P] where P=(Fo^2^+2Fc^2^)/3'
_refine_ls_weighting_scheme calc
_refine_ls_wR_factor_gt 0.1337
_refine_ls_wR_factor_ref 0.1345
_reflns_number_gt 3817
_reflns_number_total 3859
_reflns_threshold_expression >2sigma(I)
_cod_data_source_file c8sc01833b2.cif
_cod_data_source_block cu-2481
_cod_depositor_comments 'Adding full bibliography for 1549430--1549432.cif.'
_cod_original_cell_volume 3347.77(9)
_cod_original_sg_symbol_H-M Cc
_cod_database_code 1549432

loop_
_symmetry_equiv_pos_as_xyz
'x, y, z'
'x, -y, z+1/2'
'x+1/2, y+1/2, z'
'x+1/2, -y+1/2, z+1/2'

loop_
_atom_site_label
_atom_site_type_symbol
_atom_site_fract_x
_atom_site_fract_y
_atom_site_fract_z
_atom_site_U_iso_or_equiv
_atom_site_adp_type
_atom_site_occupancy
_atom_site_symmetry_multiplicity
_atom_site_calc_flag
_atom_site_refinement_flags
Br1 Br 0.45247(10) 0.37163(3) 0.27211(11) 0.0238(2) Uani 1 1 d .
Br2 Br 0.52693(13) 0.44457(3) 0.57141(14) 0.0353(3) Uani 1 1 d .
Br3 Br 0.90885(13) 0.45014(3) 0.69290(13) 0.0342(3) Uani 1 1 d .
Br4 Br 1.06061(11) 0.38445(4) 0.44758(14) 0.0363(3) Uani 1 1 d .
Br5 Br 0.77856(12) 0.33736(3) 0.17051(14) 0.0334(3) Uani 1 1 d .
Br6 Br 0.73537(11) 0.36121(3) 0.59492(12) 0.0283(3) Uani 1 1 d .
Si1 Si 0.3077(3) 0.37368(7) 0.0126(3) 0.0185(5) Uani 1 1 d .
B1 B 0.8495(12) 0.4191(3) 0.1656(14) 0.024(2) Uani 1 1 d D
H1 H 0.886(12) 0.427(3) 0.075(10) 0.028 Uiso 1 1 d D
B2 B 0.6726(12) 0.4165(3) 0.1083(13) 0.023(2) Uani 1 1 d D
H2 H 0.637(12) 0.413(3) -0.004(4) 0.027 Uiso 1 1 d D
B3 B 0.5998(13) 0.4470(3) 0.2250(15) 0.024(2) Uani 1 1 d D
H3 H 0.513(6) 0.458(3) 0.195(16) 0.029 Uiso 1 1 d D
B4 B 0.7319(13) 0.4688(3) 0.3488(14) 0.028(3) Uani 1 1 d D
H4 H 0.719(14) 0.4941(7) 0.351(17) 0.033 Uiso 1 1 d D
B5 B 0.8836(13) 0.4515(3) 0.3153(14) 0.027(2) Uani 1 1 d D
H5 H 0.960(9) 0.466(3) 0.303(17) 0.032 Uiso 1 1 d D
B6 B 0.6126(12) 0.4026(3) 0.2744(13) 0.021(2) Uani 1 1 d .
B7 B 0.6436(13) 0.4348(3) 0.4274(14) 0.026(2) Uani 1 1 d .
B8 B 0.8189(12) 0.4380(3) 0.4812(14) 0.023(2) Uani 1 1 d .
B9 B 0.8916(12) 0.4075(3) 0.3652(14) 0.026(2) Uani 1 1 d .
B10 B 0.7611(12) 0.3859(3) 0.2370(15) 0.023(2) Uani 1 1 d .
B11 B 0.7439(11) 0.3958(3) 0.4362(12) 0.020(2) Uani 1 1 d .
C1 C 0.7492(12) 0.4550(3) 0.1682(14) 0.029(2) Uani 1 1 d D
H1A H 0.753(15) 0.470(3) 0.077(10) 0.035 Uiso 1 1 d D
C2 C 0.2804(10) 0.4214(3) -0.0177(12) 0.023(2) Uani 1 1 d .
C3 C 0.1953(10) 0.4390(3) 0.0664(13) 0.026(2) Uani 1 1 d .
H3A H 0.1527 0.4266 0.1383 0.031 Uiso 1 1 calc R
C4 C 0.1737(12) 0.4743(3) 0.0442(14) 0.030(2) Uani 1 1 d .
H4A H 0.1141 0.4861 0.0983 0.036 Uiso 1 1 calc R
C5 C 0.2399(11) 0.4926(3) -0.0582(13) 0.030(2) Uani 1 1 d .
H5A H 0.2268 0.5170 -0.0720 0.036 Uiso 1 1 calc R
C6 C 0.3247(11) 0.4751(3) -0.1394(13) 0.031(2) Uani 1 1 d .
H6A H 0.3693 0.4875 -0.2093 0.037 Uiso 1 1 calc R
C7 C 0.3441(11) 0.4403(3) -0.1196(13) 0.030(2) Uani 1 1 d .
H7A H 0.4022 0.4286 -0.1763 0.035 Uiso 1 1 calc R
C8 C 0.1600(11) 0.3510(3) 0.0625(13) 0.026(2) Uani 1 1 d .
H8A H 0.1207 0.3667 0.1339 0.031 Uiso 1 1 calc R
C9 C 0.0606(12) 0.3488(4) -0.0935(14) 0.041(3) Uani 1 1 d .
H9A H -0.0250 0.3404 -0.0733 0.062 Uiso 1 1 calc R
H9B H 0.0941 0.3327 -0.1649 0.062 Uiso 1 1 calc R
H9C H 0.0492 0.3719 -0.1419 0.062 Uiso 1 1 calc R
C10 C 0.1793(13) 0.3153(4) 0.143(2) 0.047(3) Uani 1 1 d .
H10A H 0.2132 0.2988 0.0731 0.071 Uiso 1 1 calc R
H10B H 0.0942 0.3070 0.1643 0.071 Uiso 1 1 calc R
H10C H 0.2429 0.3174 0.2417 0.071 Uiso 1 1 calc R
C11 C 0.4100(11) 0.3519(3) -0.1139(12) 0.025(2) Uani 1 1 d .
H11A H 0.4966 0.3646 -0.0971 0.031 Uiso 1 1 calc R
C12 C 0.4435(13) 0.3136(3) -0.0741(16) 0.039(3) Uani 1 1 d .
H12A H 0.4722 0.3111 0.0400 0.059 Uiso 1 1 calc R
H12B H 0.5149 0.3060 -0.1277 0.059 Uiso 1 1 calc R
H12C H 0.3647 0.2992 -0.1090 0.059 Uiso 1 1 calc R
C13 C 0.3505(13) 0.3552(3) -0.2932(13) 0.032(2) Uani 1 1 d .
H13A H 0.3041 0.3775 -0.3131 0.048 Uiso 1 1 calc R
H13B H 0.2880 0.3361 -0.3250 0.048 Uiso 1 1 calc R
H13C H 0.4221 0.3541 -0.3541 0.048 Uiso 1 1 calc R
Cl1 Cl 0.4376(3) 0.27658(9) 0.4993(4) 0.0429(7) Uani 1 1 d .
Cl2 Cl 0.2548(3) 0.22421(8) 0.2773(4) 0.0428(7) Uani 1 1 d .
C14 C 0.4908(11) 0.2566(3) 0.3400(13) 0.027(2) Uani 1 1 d .
C15 C 0.4123(12) 0.2344(3) 0.2416(14) 0.031(2) Uani 1 1 d .
C17 C 0.4565(12) 0.2198(3) 0.1154(15) 0.035(3) Uani 1 1 d .
H17A H 0.4007 0.2044 0.0474 0.042 Uiso 1 1 calc R
C18 C 0.5805(14) 0.2274(3) 0.0871(16) 0.038(3) Uani 1 1 d .
H18A H 0.6108 0.2176 -0.0009 0.046 Uiso 1 1 calc R
C19 C 0.6620(13) 0.2499(4) 0.1903(18) 0.042(3) Uani 1 1 d .
H19A H 0.7488 0.2550 0.1731 0.050 Uiso 1 1 calc R
C20 C 0.6178(13) 0.2647(3) 0.3163(15) 0.037(3) Uani 1 1 d .
H20A H 0.6728 0.2802 0.3854 0.044 Uiso 1 1 calc R

loop_
_atom_site_aniso_label
_atom_site_aniso_U_11
_atom_site_aniso_U_22
_atom_site_aniso_U_33
_atom_site_aniso_U_23
_atom_site_aniso_U_13
_atom_site_aniso_U_12
Br1 0.0182(5) 0.0323(5) 0.0184(5) 0.0040(4) -0.0032(4) -0.0050(4)
Br2 0.0366(6) 0.0445(6) 0.0268(6) -0.0013(5) 0.0108(5) 0.0111(5)
Br3 0.0382(7) 0.0382(6) 0.0206(5) -0.0066(4) -0.0091(4) -0.0031(5)
Br4 0.0187(6) 0.0583(8) 0.0289(6) -0.0006(5) -0.0037(4) 0.0079(5)
Br5 0.0321(6) 0.0305(6) 0.0363(6) -0.0104(5) 0.0031(5) 0.0023(5)
Br6 0.0300(6) 0.0298(5) 0.0230(5) 0.0103(4) -0.0009(4) 0.0019(4)
Si1 0.0149(12) 0.0243(13) 0.0141(12) -0.0012(9) -0.0028(9) -0.0002(10)
B1 0.022(6) 0.029(6) 0.018(5) -0.002(4) -0.001(4) -0.008(5)
B2 0.018(5) 0.035(6) 0.015(5) 0.006(4) 0.004(4) -0.004(5)
B3 0.024(6) 0.027(6) 0.019(5) 0.004(4) -0.005(4) 0.003(5)
B4 0.037(7) 0.023(6) 0.017(5) 0.001(4) -0.010(5) -0.003(5)
B5 0.027(6) 0.037(6) 0.015(5) -0.001(5) 0.000(5) -0.008(5)
B6 0.018(5) 0.026(5) 0.017(5) -0.002(4) -0.002(4) -0.004(4)
B7 0.025(6) 0.029(6) 0.017(5) -0.002(4) -0.010(4) -0.007(5)
B8 0.025(6) 0.024(5) 0.018(5) -0.007(4) 0.002(4) 0.004(5)
B9 0.024(6) 0.037(6) 0.017(5) -0.006(5) 0.004(4) 0.002(5)
B10 0.017(6) 0.025(6) 0.027(6) -0.005(4) 0.004(4) 0.002(4)
B11 0.015(5) 0.033(6) 0.008(5) 0.003(4) -0.007(4) -0.006(4)
C1 0.028(6) 0.030(5) 0.028(6) 0.002(5) 0.001(4) -0.006(4)
C2 0.017(5) 0.027(5) 0.023(5) 0.003(4) -0.005(4) 0.001(4)
C3 0.021(5) 0.037(6) 0.021(5) 0.003(4) 0.004(4) -0.004(4)
C4 0.029(6) 0.033(6) 0.030(6) -0.006(5) 0.005(5) -0.001(5)
C5 0.026(6) 0.030(5) 0.030(6) 0.005(4) -0.009(4) 0.004(4)
C6 0.025(6) 0.037(6) 0.026(6) 0.010(5) -0.006(4) -0.006(5)
C7 0.022(5) 0.046(6) 0.017(5) 0.007(4) -0.007(4) 0.001(5)
C8 0.017(5) 0.032(5) 0.028(5) -0.001(4) 0.002(4) 0.000(4)
C9 0.020(6) 0.073(9) 0.024(6) 0.012(6) -0.013(4) -0.013(6)
C10 0.027(6) 0.044(7) 0.069(10) 0.020(7) 0.003(6) -0.002(5)
C11 0.021(5) 0.031(5) 0.022(5) -0.003(4) -0.001(4) 0.002(4)
C12 0.036(7) 0.036(6) 0.042(7) -0.010(5) -0.003(5) 0.010(5)
C13 0.037(6) 0.043(6) 0.017(5) -0.006(5) 0.007(4) 0.000(5)
Cl1 0.0363(15) 0.0599(19) 0.0332(15) -0.0164(14) 0.0081(12) -0.0081(14)
Cl2 0.0256(14) 0.0452(16) 0.0584(19) -0.0122(14) 0.0094(13) -0.0093(12)
C14 0.025(5) 0.028(5) 0.026(5) -0.001(4) 0.003(4) 0.002(4)
C15 0.027(6) 0.035(6) 0.029(6) 0.008(5) 0.004(4) 0.002(5)
C17 0.029(6) 0.041(7) 0.032(6) 0.003(5) -0.002(5) 0.002(5)
C18 0.047(8) 0.034(6) 0.038(7) 0.001(5) 0.017(6) 0.007(5)
C19 0.025(6) 0.046(7) 0.056(8) 0.011(6) 0.013(6) 0.000(5)
C20 0.029(6) 0.046(7) 0.034(6) 0.008(5) 0.003(5) -0.001(5)

loop_
_atom_type_symbol
_atom_type_description
_atom_type_scat_dispersion_real
_atom_type_scat_dispersion_imag
_atom_type_scat_source
C C 0.0181 0.0091 'International Tables Vol C Tables 4.2.6.8 and 6.1.1.4'
H H 0.0000 0.0000 'International Tables Vol C Tables 4.2.6.8 and 6.1.1.4'
B B 0.0090 0.0039 'International Tables Vol C Tables 4.2.6.8 and 6.1.1.4'
Br Br -0.6763 1.2805 'International Tables Vol C Tables 4.2.6.8 and 6.1.1.4'
Cl Cl 0.3639 0.7018 'International Tables Vol C Tables 4.2.6.8 and 6.1.1.4'
Si Si 0.2541 0.3302 'International Tables Vol C Tables 4.2.6.8 and 6.1.1.4'

loop_
_geom_angle_atom_site_label_1
_geom_angle_atom_site_label_2
_geom_angle_atom_site_label_3
_geom_angle
B6 Br1 Si1 110.1(3)
C11 Si1 C2 116.7(5)
C11 Si1 C8 119.9(5)
C2 Si1 C8 112.6(5)
C11 Si1 Br1 102.2(3)
C2 Si1 Br1 102.1(3)
C8 Si1 Br1 98.9(4)
C1 B1 B10 103.3(8)
C1 B1 B9 103.3(9)
B10 B1 B9 61.1(7)
C1 B1 B5 58.0(7)
B10 B1 B5 107.5(8)
B9 B1 B5 59.0(7)
C1 B1 B2 58.2(7)
B10 B1 B2 59.3(7)
B9 B1 B2 108.1(8)
B5 B1 B2 107.1(9)
C1 B2 B6 103.2(8)
C1 B2 B10 103.4(8)
B6 B2 B10 59.6(6)
C1 B2 B1 58.8(7)
B6 B2 B1 106.4(8)
B10 B2 B1 58.9(7)
C1 B2 B3 58.7(7)
B6 B2 B3 59.5(6)
B10 B2 B3 107.6(8)
B1 B2 B3 108.2(9)
C1 B3 B6 102.2(8)
C1 B3 B4 57.7(7)
B6 B3 B4 107.2(8)
C1 B3 B7 104.4(9)
B6 B3 B7 60.9(6)
B4 B3 B7 60.4(7)
C1 B3 B2 58.2(7)
B6 B3 B2 58.8(6)
B4 B3 B2 107.2(9)
B7 B3 B2 108.8(8)
C1 B4 B5 59.0(7)
C1 B4 B8 105.2(9)
B5 B4 B8 59.9(7)
C1 B4 B3 59.5(7)
B5 B4 B3 108.9(9)
B8 B4 B3 108.3(8)
C1 B4 B7 105.6(9)
B5 B4 B7 108.2(9)
B8 B4 B7 59.9(7)
B3 B4 B7 60.1(7)
C1 B5 B9 104.8(9)
C1 B5 B4 58.3(7)
B9 B5 B4 109.1(9)
C1 B5 B8 104.9(9)
B9 B5 B8 61.4(7)
B4 B5 B8 60.2(7)
C1 B5 B1 59.2(7)
B9 B5 B1 59.8(7)
B4 B5 B1 108.6(9)
B8 B5 B1 109.3(8)
B10 B6 B2 60.4(7)
B10 B6 B3 110.1(9)
B2 B6 B3 61.7(7)
B10 B6 B11 61.8(7)
B2 B6 B11 111.2(8)
B3 B6 B11 110.2(8)
B10 B6 B7 110.4(9)
B2 B6 B7 110.7(8)
B3 B6 B7 60.4(7)
B11 B6 B7 60.9(7)
B10 B6 Br1 121.2(7)
B2 B6 Br1 125.4(7)
B3 B6 Br1 122.9(8)
B11 B6 Br1 114.8(7)
B7 B6 Br1 116.4(7)
B8 B7 B3 107.4(9)
B8 B7 B4 59.4(7)
B3 B7 B4 59.5(7)
B8 B7 B6 105.9(9)
B3 B7 B6 58.8(6)
B4 B7 B6 104.8(9)
B8 B7 B11 60.4(6)
B3 B7 B11 107.3(9)
B4 B7 B11 107.1(9)
B6 B7 B11 58.9(6)
B8 B7 Br2 122.7(7)
B3 B7 Br2 120.6(8)
B4 B7 Br2 121.6(8)
B6 B7 Br2 124.5(8)
B11 B7 Br2 123.6(8)
B5 B8 B4 59.9(8)
B5 B8 B7 108.7(9)
B4 B8 B7 60.7(7)
B5 B8 B9 58.7(7)
B4 B8 B9 106.7(9)
B7 B8 B9 108.3(8)
B5 B8 B11 107.4(8)
B4 B8 B11 108.4(8)
B7 B8 B11 60.7(7)
B9 B8 B11 59.9(7)
B5 B8 Br3 120.5(8)
B4 B8 Br3 122.9(7)
B7 B8 Br3 123.0(7)
B9 B8 Br3 120.5(8)
B11 B8 Br3 121.8(7)
B5 B9 B1 61.3(7)
B5 B9 B10 107.7(9)
B1 B9 B10 59.1(7)
B5 B9 B8 59.9(7)
B1 B9 B8 109.3(9)
B10 B9 B8 108.1(9)
B5 B9 B11 108.8(9)
B1 B9 B11 109.2(8)
B10 B9 B11 60.6(6)
B8 B9 B11 60.5(7)
B5 B9 Br4 121.8(8)
B1 B9 Br4 120.8(8)
B10 B9 Br4 121.9(8)
B8 B9 Br4 121.6(8)
B11 B9 Br4 120.6(8)
B6 B10 B1 109.0(8)
B6 B10 B2 60.0(6)
B1 B10 B2 61.8(7)
B6 B10 B9 107.3(8)
B1 B10 B9 59.8(7)
B2 B10 B9 108.9(9)
B6 B10 B11 60.1(6)
B1 B10 B11 109.3(8)
B2 B10 B11 109.5(8)
B9 B10 B11 60.0(6)
B6 B10 Br5 122.3(8)
B1 B10 Br5 120.6(7)
B2 B10 Br5 120.9(8)
B9 B10 Br5 121.7(8)
B11 B10 Br5 120.7(8)
B6 B11 B9 105.1(8)
B6 B11 B10 58.1(6)
B9 B11 B10 59.4(6)
B6 B11 B8 105.7(8)
B9 B11 B8 59.6(7)
B10 B11 B8 106.5(8)
B6 B11 B7 60.2(6)
B9 B11 B7 106.7(8)
B10 B11 B7 106.8(8)
B8 B11 B7 58.9(6)
B6 B11 Br6 122.4(7)
B9 B11 Br6 124.6(7)
B10 B11 Br6 124.0(8)
B8 B11 Br6 122.7(7)
B7 B11 Br6 120.1(7)
B4 C1 B5 62.7(8)
B4 C1 B2 115.5(9)
B5 C1 B2 115.0(9)
B4 C1 B3 62.8(7)
B5 C1 B3 114.5(9)
B2 C1 B3 63.1(7)
B4 C1 B1 115.3(9)
B5 C1 B1 62.8(7)
B2 C1 B1 63.1(7)
B3 C1 B1 115.3(8)
C7 C2 C3 118.9(10)
C7 C2 Si1 121.7(9)
C3 C2 Si1 119.4(8)
C4 C3 C2 120.0(10)
C3 C4 C5 119.8(11)
C6 C5 C4 119.9(10)
C7 C6 C5 120.3(11)
C6 C7 C2 121.2(12)
C10 C8 C9 111.0(11)
C10 C8 Si1 118.6(8)
C9 C8 Si1 105.0(8)
C12 C11 C13 109.3(10)
C12 C11 Si1 115.4(8)
C13 C11 Si1 112.9(8)
C15 C14 C20 120.9(11)
C15 C14 Cl1 122.2(9)
C20 C14 Cl1 116.9(9)
C14 C15 C17 120.5(11)
C14 C15 Cl2 119.6(9)
C17 C15 Cl2 119.9(10)
C18 C17 C15 120.4(12)
C17 C18 C19 118.8(12)
C20 C19 C18 120.9(12)
C19 C20 C14 118.4(12)

loop_
_geom_bond_atom_site_label_1
_geom_bond_atom_site_label_2
_geom_bond_distance
Br1 B6 2.025(12)
Br1 Si1 2.454(3)
Br2 B7 1.915(14)
Br3 B8 1.949(12)
Br4 B9 1.962(13)
Br5 B10 1.968(12)
Br6 B11 1.924(11)
Si1 C11 1.848(11)
Si1 C2 1.864(10)
Si1 C8 1.866(11)
B1 C1 1.722(17)
B1 B10 1.745(16)
B1 B9 1.757(16)
B1 B5 1.783(16)
B1 B2 1.795(17)
B2 C1 1.711(16)
B2 B6 1.745(15)
B2 B10 1.753(17)
B2 B3 1.796(17)
B3 C1 1.721(18)
B3 B6 1.758(16)
B3 B4 1.775(17)
B3 B7 1.787(17)
B4 C1 1.688(17)
B4 B5 1.76(2)
B4 B8 1.768(17)
B4 B7 1.792(18)
B5 C1 1.700(17)
B5 B9 1.742(18)
B5 B8 1.764(17)
B6 B10 1.737(16)
B6 B11 1.774(15)
B6 B7 1.796(16)
B7 B8 1.778(17)
B7 B11 1.810(18)
B8 B9 1.789(16)
B8 B11 1.805(16)
B9 B10 1.781(18)
B9 B11 1.794(17)
B10 B11 1.804(16)
C2 C7 1.393(16)
C2 C3 1.407(16)
C3 C4 1.382(16)
C4 C5 1.399(17)
C5 C6 1.388(18)
C6 C7 1.358(18)
C8 C10 1.532(17)
C8 C9 1.537(14)
C11 C12 1.536(16)
C11 C13 1.563(15)
Cl1 C14 1.750(11)
Cl2 C15 1.745(12)
C14 C15 1.358(17)
C14 C20 1.391(17)
C15 C17 1.375(18)
C17 C18 1.371(19)
C18 C19 1.40(2)
C19 C20 1.38(2)
